data_4343997
loop_
_publ_author_name
'Hu, Tuo-Ping'
'Zhao, Ya-Qin'
'Jagli\<ci\'c, Zvonko'
'Yu, Kai'
'Wang, Xing-Po'
'Sun, Di'

_publ_section_title
;
 Four Hybrid Materials Based on Preyssler P5W30 Polyoxometalate and
 First-Row Transition-Metal Complex.
;
_journal_issue 15
_journal_name_full 'Inorganic chemistry'
_journal_page_first 7415
_journal_page_last 7423
_journal_paper_doi 10.1021/acs.inorgchem.5b00962
_journal_volume 54
_journal_year 2015
_chemical_formula_sum 'C60 H84 N24 Na Ni6 O127 P5 W30'
_chemical_formula_weight 9219.11
_chemical_name_systematic
; 
 ? 
;
_space_group_IT_number 15
_symmetry_cell_setting monoclinic
_symmetry_space_group_name_Hall '-C 2yc'
_symmetry_space_group_name_H-M 'C 1 2/c 1'
_atom_sites_solution_hydrogens geom
_atom_sites_solution_primary direct
_atom_sites_solution_secondary difmap
_audit_creation_method SHELXL-97
_cell_angle_alpha 90.00
_cell_angle_beta 108.1429(10)
_cell_angle_gamma 90.00
_cell_formula_units_Z 4
_cell_length_a 25.4570(15)
_cell_length_b 21.8687(13)
_cell_length_c 34.667(2)
_cell_measurement_temperature 298(2)
_cell_volume 18340.0(19)
_computing_cell_refinement 'Bruker SAINT'
_computing_data_collection 'Bruker APEX II'
_computing_data_reduction 'Bruker SAINT'
_computing_molecular_graphics 'Bruker SAINT'
_computing_publication_material 'Bruker SAINT'
_computing_structure_refinement 'SHELXL-97 (Sheldrick, 1997)'
_computing_structure_solution 'SHELXS-97 (Sheldrick, 1990)'
_diffrn_ambient_temperature 298(2)
_diffrn_measured_fraction_theta_full 0.998
_diffrn_measured_fraction_theta_max 0.998
_diffrn_measurement_device_type 'Bruker APEX-II CCD'
_diffrn_measurement_method '\f and \w scans'
_diffrn_radiation_monochromator graphite
_diffrn_radiation_source 'fine-focus sealed tube'
_diffrn_radiation_type MoK\a
_diffrn_radiation_wavelength 0.71073
_diffrn_reflns_av_R_equivalents 0.1175
_diffrn_reflns_av_sigmaI/netI 0.1163
_diffrn_reflns_limit_h_max 30
_diffrn_reflns_limit_h_min -24
_diffrn_reflns_limit_k_max 25
_diffrn_reflns_limit_k_min -26
_diffrn_reflns_limit_l_max 31
_diffrn_reflns_limit_l_min -41
_diffrn_reflns_number 45468
_diffrn_reflns_theta_full 25.00
_diffrn_reflns_theta_max 25.00
_diffrn_reflns_theta_min 1.51
_exptl_absorpt_coefficient_mu 19.475
_exptl_absorpt_correction_T_max 0.3049
_exptl_absorpt_correction_T_min 0.1582
_exptl_absorpt_correction_type multi-scan
_exptl_absorpt_process_details sadabs
_exptl_crystal_colour pale-green
_exptl_crystal_density_diffrn 3.339
_exptl_crystal_density_method 'not measured'
_exptl_crystal_description block
_exptl_crystal_F_000 16408
_exptl_crystal_size_max 0.15
_exptl_crystal_size_mid 0.08
_exptl_crystal_size_min 0.08
_refine_diff_density_max 3.063
_refine_diff_density_min -1.832
_refine_diff_density_rms 0.470
_refine_ls_extinction_method none
_refine_ls_goodness_of_fit_ref 0.889
_refine_ls_hydrogen_treatment mixed
_refine_ls_matrix_type full
_refine_ls_number_parameters 1168
_refine_ls_number_reflns 16110
_refine_ls_number_restraints 39
_refine_ls_restrained_S_all 0.888
_refine_ls_R_factor_all 0.0859
_refine_ls_R_factor_gt 0.0592
_refine_ls_shift/su_max 0.001
_refine_ls_shift/su_mean 0.000
_refine_ls_structure_factor_coef Fsqd
_refine_ls_weighting_details 'calc w=1/[\s^2^(Fo^2^)+(0.0763P)^2^+0.0000P] where P=(Fo^2^+2Fc^2^)/3'
_refine_ls_weighting_scheme calc
_refine_ls_wR_factor_gt 0.1424
_refine_ls_wR_factor_ref 0.1518
_reflns_number_gt 9888
_reflns_number_total 16110
_reflns_threshold_expression >2sigma(I)
_cod_data_source_file ic5b00962_si_002.cif
_cod_data_source_block p3
_cod_depositor_comments 'Adding full bibliography for 4343995--4343998.cif.'
_cod_original_cell_volume 18339.8(19)
_cod_original_sg_symbol_H-M C2/C
_cod_database_code 4343997

loop_
_symmetry_equiv_pos_as_xyz
'x, y, z'
'-x, y, -z+1/2'
'x+1/2, y+1/2, z'
'-x+1/2, y+1/2, -z+1/2'
'-x, -y, -z'
'x, -y, z-1/2'
'-x+1/2, -y+1/2, -z'
'x+1/2, -y+1/2, z-1/2'

loop_
_atom_site_label
_atom_site_type_symbol
_atom_site_fract_x
_atom_site_fract_y
_atom_site_fract_z
_atom_site_U_iso_or_equiv
_atom_site_adp_type
_atom_site_occupancy
_atom_site_symmetry_multiplicity
_atom_site_calc_flag
_atom_site_refinement_flags
W1 W 0.41641(4) 1.07051(4) 0.26551(3) 0.0420(2) Uani 1 1 d .
W2 W 0.54286(4) 1.06126(4) 0.33006(3) 0.0403(2) Uani 1 1 d .
W3 W 0.50448(4) 0.95650(4) 0.40394(3) 0.0399(2) Uani 1 1 d .
W4 W 0.37702(4) 0.96660(4) 0.33947(3) 0.0416(2) Uani 1 1 d .
W5 W 0.36648(3) 0.94468(4) 0.19425(3) 0.0389(2) Uani 1 1 d .
W6 W 0.39960(3) 0.84737(4) 0.11665(3) 0.0387(2) Uani 1 1 d .
W7 W 0.32951(4) 0.83932(4) 0.26593(3) 0.0396(2) Uani 1 1 d .
W8 W 0.36238(3) 0.80600(4) 0.37403(3) 0.0387(2) Uani 1 1 d .
W9 W 0.49487(3) 0.78979(4) 0.42749(3) 0.0373(2) Uani 1 1 d .
W10 W 0.37708(3) 0.64034(4) 0.34628(3) 0.0361(2) Uani 1 1 d .
W11 W 0.34537(3) 0.67780(4) 0.23660(3) 0.0384(2) Uani 1 1 d .
W12 W 0.38762(3) 0.68370(4) 0.14278(3) 0.0374(2) Uani 1 1 d .
W13 W 0.49110(3) 0.62363(4) 0.09954(3) 0.0376(2) Uani 1 1 d .
W14 W 0.45245(3) 0.53217(4) 0.17730(3) 0.0359(2) Uani 1 1 d .
W15 W 0.41315(3) 0.53240(4) 0.27368(3) 0.0372(2) Uani 1 1 d .
Ni1 Ni 0.23678(11) 1.03261(12) 0.15200(8) 0.0392(6) Uani 1 1 d .
Ni2 Ni 0.53605(12) 0.83931(12) 0.53460(9) 0.0440(7) Uani 1 1 d .
Ni3 Ni 0.32928(11) 0.44102(13) 0.13764(9) 0.0423(7) Uani 1 1 d .
P1 P 0.4767(2) 0.6691(2) 0.30093(17) 0.0347(12) Uani 1 1 d .
P2 P 0.4620(2) 0.8474(2) 0.33129(17) 0.0356(12) Uani 1 1 d .
P3 P 0.5000 0.9597(4) 0.2500 0.0378(17) Uani 1 2 d S
Na1 Na 0.4365(9) 0.7986(16) 0.2224(11) 0.050(7) Uani 0.50 1 d P
O1 O 0.4618(5) 0.5935(6) 0.0519(5) 0.042(3) Uani 1 1 d .
O2 O 0.4791(6) 0.5599(6) 0.1304(4) 0.039(3) Uani 1 1 d .
O2W O 0.3081(6) 0.5230(7) 0.1622(5) 0.055(4) Uani 1 1 d .
O3 O 0.4090(6) 0.4761(6) 0.1482(5) 0.042(3) Uani 1 1 d .
O3W O 0.2514(7) 0.4146(8) 0.1350(6) 0.070(5) Uani 1 1 d .
O4 O 0.5227(6) 0.4885(6) 0.1956(5) 0.040(3) Uani 1 1 d .
O4W O 0.3599(7) 0.4009(8) 0.1959(5) 0.065(5) Uani 1 1 d .
O5 O 0.4406(6) 0.5193(6) 0.2252(4) 0.036(3) Uani 1 1 d .
O5W O 0.2955(6) 1.1000(7) 0.1743(5) 0.055(4) Uani 1 1 d .
O6 O 0.3674(6) 0.4727(7) 0.2631(4) 0.046(4) Uani 1 1 d .
O6W O 0.2361(8) 1.0165(9) 0.2125(6) 0.072(5) Uani 1 1 d .
O7 O 0.3968(5) 0.5623(6) 0.3164(4) 0.042(3) Uani 1 1 d .
O7W O 0.6014(7) 0.8830(8) 0.5226(6) 0.074(6) Uani 1 1 d .
O8 O 0.3712(5) 0.5960(6) 0.2391(4) 0.037(3) Uani 1 1 d .
O8W O 0.5549(7) 0.8896(7) 0.5899(5) 0.060(4) Uani 1 1 d .
O9 O 0.5174(5) 0.6011(6) 0.2114(4) 0.035(3) Uani 1 1 d .
O9W O 0.4862(7) 0.9113(7) 0.5052(5) 0.061(5) Uani 1 1 d .
O10 O 0.4049(5) 0.5990(6) 0.1637(4) 0.036(3) Uani 1 1 d .
O11 O 0.4305(6) 0.6668(7) 0.1083(4) 0.044(4) Uani 1 1 d .
O12 O 0.3250(6) 0.6647(6) 0.1086(5) 0.050(4) Uani 1 1 d .
O13 O 0.4682(6) 0.7015(6) 0.1889(4) 0.038(3) Uani 1 1 d .
O14 O 0.3620(6) 0.6925(7) 0.1898(4) 0.046(4) Uani 1 1 d .
O15 O 0.2756(5) 0.6597(7) 0.2167(4) 0.042(3) Uani 1 1 d .
O16 O 0.4328(5) 0.6998(6) 0.2655(5) 0.043(4) Uani 1 1 d .
O17 O 0.3469(5) 0.6675(6) 0.2927(4) 0.037(3) Uani 1 1 d .
O18 O 0.4567(5) 0.6674(6) 0.3399(4) 0.037(3) Uani 1 1 d .
O19 O 0.3216(5) 0.5995(6) 0.3539(4) 0.036(3) Uani 1 1 d .
O20 O 0.4332(5) 0.6079(7) 0.3923(4) 0.039(3) Uani 1 1 d .
O21 O 0.4950(5) 0.7081(6) 0.4202(4) 0.039(3) Uani 1 1 d .
O22 O 0.3709(5) 0.7135(6) 0.3682(4) 0.036(3) Uani 1 1 d .
O23 O 0.3377(5) 0.7654(6) 0.2439(5) 0.046(4) Uani 1 1 d .
O24 O 0.3868(5) 0.7682(6) 0.1354(5) 0.043(4) Uani 1 1 d .
O25 O 0.4428(5) 0.8048(6) 0.0873(4) 0.038(3) Uani 1 1 d .
O26 O 0.3400(6) 0.8524(6) 0.0766(4) 0.046(4) Uani 1 1 d .
O27 O 0.4347(5) 0.9216(6) 0.1058(4) 0.039(3) Uani 1 1 d .
O28 O 0.3777(6) 0.8870(7) 0.1569(5) 0.047(4) Uani 1 1 d .
O29 O 0.4783(5) 0.8375(6) 0.1670(4) 0.035(3) Uani 1 1 d .
O30 O 0.2580(6) 0.8484(7) 0.2475(5) 0.049(4) Uani 1 1 d .
O31 O 0.3475(6) 0.8826(7) 0.2236(5) 0.052(4) Uani 1 1 d .
O32 O 0.4216(5) 0.8344(7) 0.2896(4) 0.040(3) Uani 1 1 d .
O33 O 0.3337(6) 0.8025(6) 0.3172(4) 0.042(3) Uani 1 1 d .
O34 O 0.3042(6) 0.7993(7) 0.3877(5) 0.050(4) Uani 1 1 d .
O35 O 0.4483(5) 0.8046(6) 0.3630(4) 0.035(3) Uani 1 1 d .
O36 O 0.4179(6) 0.7955(6) 0.4242(4) 0.041(3) Uani 1 1 d .
O37 O 0.5196(6) 0.7953(6) 0.4787(5) 0.051(4) Uani 1 1 d .
O38 O 0.4899(5) 0.8846(6) 0.4242(4) 0.038(3) Uani 1 1 d .
O39 O 0.3671(5) 0.8871(6) 0.3719(4) 0.039(3) Uani 1 1 d .
O40 O 0.4556(5) 0.9153(6) 0.3437(4) 0.039(3) Uani 1 1 d .
O41 O 0.3429(5) 0.9173(6) 0.2949(4) 0.037(3) Uani 1 1 d .
O42 O 0.4500(5) 0.9193(6) 0.2287(4) 0.037(3) Uani 1 1 d .
O43 O 0.2999(6) 0.9701(6) 0.1671(5) 0.044(4) Uani 1 1 d .
O44 O 0.4033(6) 1.0037(6) 0.1680(5) 0.046(4) Uani 1 1 d .
O45 O 0.3754(6) 1.0045(6) 0.2362(4) 0.041(3) Uani 1 1 d .
O46 O 0.4865(6) 1.0013(6) 0.2806(4) 0.041(3) Uani 1 1 d .
O47 O 0.3989(6) 1.0260(6) 0.3123(5) 0.046(4) Uani 1 1 d .
O48 O 0.3221(7) 0.9993(6) 0.3482(5) 0.053(4) Uani 1 1 d .
O49 O 0.4309(5) 0.9892(6) 0.3914(4) 0.039(3) Uani 1 1 d .
O50 O 0.5324(6) 0.9971(7) 0.4479(5) 0.047(4) Uani 1 1 d .
O51 O 0.5172(6) 1.0238(6) 0.3671(4) 0.043(3) Uani 1 1 d .
O52 O 0.5832(6) 1.1184(7) 0.3584(5) 0.050(4) Uani 1 1 d .
O53 O 0.4759(6) 1.1069(6) 0.3058(4) 0.043(4) Uani 1 1 d .
O54 O 0.3663(6) 1.1254(7) 0.2620(5) 0.053(4) Uani 1 1 d .
O55 O 0.4380(6) 1.0892(6) 0.2226(5) 0.044(4) Uani 1 1 d .
N1 N 0.4218(7) 0.2098(8) 0.0092(6) 0.046(4) Uani 1 1 d .
H1 H 0.4203 0.1987 -0.0150 0.055 Uiso 1 1 calc R
N2 N 0.4661(8) 0.2000(8) 0.0419(6) 0.051(5) Uani 1 1 d .
N3 N 0.3465(7) 0.3596(8) 0.1162(6) 0.046(5) Uani 1 1 d .
N4 N 0.3198(9) 0.3063(8) 0.1198(6) 0.055(5) Uani 1 1 d .
H4 H 0.2972 0.3027 0.1336 0.066 Uiso 1 1 calc R
N5 N 0.1763(8) 0.9692(9) -0.0707(6) 0.053(5) Uani 1 1 d .
H5 H 0.1561 0.9452 -0.0891 0.063 Uiso 1 1 calc R
N6 N 0.1984(8) 1.0236(9) -0.0797(6) 0.054(5) Uani 1 1 d .
N7 N 0.2945(8) 1.0384(9) 0.0910(6) 0.053(5) Uani 1 1 d .
H7 H 0.3243 1.0420 0.1112 0.063 Uiso 1 1 calc R
N8 N 0.2449(7) 1.0446(8) 0.0946(6) 0.043(4) Uani 1 1 d .
N9 N 0.1332(8) 0.9624(8) 0.1383(6) 0.051(5) Uani 1 1 d .
H9 H 0.1199 0.9934 0.1474 0.061 Uiso 1 1 calc R
N10 N 0.1830(7) 0.9619(7) 0.1315(6) 0.042(4) Uani 1 1 d .
N11 N 0.1351(10) 0.7144(10) 0.0946(8) 0.077(4) Uani 1 1 d U
H11 H 0.1475 0.6779 0.1005 0.093 Uiso 1 1 calc R
N12 N 0.0898(9) 0.7283(9) 0.0625(7) 0.072(4) Uani 1 1 d U
C1 C 0.3305(12) 0.2565(13) -0.0156(10) 0.075(8) Uani 1 1 d .
H1A H 0.3306 0.3000 -0.0192 0.112 Uiso 1 1 calc R
H1B H 0.2982 0.2447 -0.0088 0.112 Uiso 1 1 calc R
H1C H 0.3303 0.2366 -0.0404 0.112 Uiso 1 1 calc R
C2 C 0.3809(10) 0.2380(10) 0.0177(8) 0.050(6) Uani 1 1 d .
C3 C 0.3985(9) 0.2495(10) 0.0576(7) 0.042(5) Uani 1 1 d .
C4 C 0.4503(11) 0.2264(10) 0.0714(7) 0.050(6) Uani 1 1 d .
C5 C 0.4883(10) 0.2272(10) 0.1147(9) 0.059(7) Uani 1 1 d .
H5A H 0.4894 0.1873 0.1264 0.088 Uiso 1 1 calc R
H5B H 0.4749 0.2562 0.1302 0.088 Uiso 1 1 calc R
H5C H 0.5249 0.2387 0.1150 0.088 Uiso 1 1 calc R
C6 C 0.3069(12) 0.1973(10) 0.1002(10) 0.071(8) Uani 1 1 d .
H6A H 0.3334 0.1656 0.1011 0.106 Uiso 1 1 calc R
H6B H 0.2755 0.1922 0.0765 0.106 Uiso 1 1 calc R
H6C H 0.2953 0.1949 0.1240 0.106 Uiso 1 1 calc R
C7 C 0.3335(10) 0.2599(10) 0.0987(8) 0.057(7) Uani 1 1 d .
C8 C 0.3700(9) 0.2816(11) 0.0819(7) 0.046(5) Uani 1 1 d .
C9 C 0.3775(8) 0.3436(10) 0.0926(7) 0.040(5) Uani 1 1 d .
C10 C 0.4102(11) 0.3900(12) 0.0778(9) 0.067(8) Uani 1 1 d .
H10A H 0.3909 0.4000 0.0500 0.100 Uiso 1 1 calc R
H10B H 0.4458 0.3733 0.0797 0.100 Uiso 1 1 calc R
H10C H 0.4147 0.4262 0.0941 0.100 Uiso 1 1 calc R
C11 C 0.2536(10) 1.1059(12) -0.0379(8) 0.063(7) Uani 1 1 d .
H11A H 0.2294 1.1378 -0.0523 0.094 Uiso 1 1 calc R
H11B H 0.2848 1.1029 -0.0478 0.094 Uiso 1 1 calc R
H11C H 0.2661 1.1152 -0.0094 0.094 Uiso 1 1 calc R
C12 C 0.2235(9) 1.0473(11) -0.0445(7) 0.045(6) Uani 1 1 d .
C13 C 0.2190(9) 1.0100(11) -0.0133(8) 0.054(6) Uani 1 1 d .
C14 C 0.1889(10) 0.9577(10) -0.0318(7) 0.047(5) Uani 1 1 d .
C15 C 0.1733(12) 0.9030(11) -0.0141(8) 0.069(8) Uani 1 1 d .
H15A H 0.2048 0.8765 -0.0045 0.103 Uiso 1 1 calc R
H15B H 0.1444 0.8820 -0.0343 0.103 Uiso 1 1 calc R
H15C H 0.1605 0.9142 0.0082 0.103 Uiso 1 1 calc R
C16 C 0.1495(9) 1.0400(14) 0.0480(9) 0.070(8) Uani 1 1 d .
H16A H 0.1355 1.0004 0.0517 0.105 Uiso 1 1 calc R
H16B H 0.1337 1.0524 0.0202 0.105 Uiso 1 1 calc R
H16C H 0.1396 1.0691 0.0653 0.105 Uiso 1 1 calc R
C17 C 0.2120(9) 1.0372(11) 0.0586(7) 0.049(6) Uani 1 1 d .
C18 C 0.2411(9) 1.0231(11) 0.0319(7) 0.047(6) Uani 1 1 d .
C19 C 0.2947(9) 1.0267(11) 0.0552(7) 0.049(6) Uani 1 1 d .
C20 C 0.3464(10) 1.0199(14) 0.0421(10) 0.074(8) Uani 1 1 d .
H20A H 0.3786 1.0208 0.0657 0.111 Uiso 1 1 calc R
H20B H 0.3481 1.0530 0.0244 0.111 Uiso 1 1 calc R
H20C H 0.3450 0.9818 0.0282 0.111 Uiso 1 1 calc R
C21 C 0.2354(11) 0.8877(13) 0.1028(9) 0.073(8) Uani 1 1 d .
H21A H 0.2531 0.9228 0.0956 0.109 Uiso 1 1 calc R
H21B H 0.2225 0.8611 0.0798 0.109 Uiso 1 1 calc R
H21C H 0.2614 0.8663 0.1247 0.109 Uiso 1 1 calc R
C22 C 0.1864(8) 0.9086(10) 0.1162(7) 0.045(5) Uani 1 1 d .
C23 C 0.1386(9) 0.8748(10) 0.1126(8) 0.049(6) Uani 1 1 d .
C24 C 0.1079(11) 0.9092(13) 0.1290(9) 0.074(9) Uani 1 1 d .
C25 C 0.0544(14) 0.9010(17) 0.1330(15) 0.14(2) Uani 1 1 d .
H25A H 0.0577 0.8930 0.1609 0.210 Uiso 1 1 calc R
H25B H 0.0365 0.8670 0.1166 0.210 Uiso 1 1 calc R
H25C H 0.0329 0.9373 0.1241 0.210 Uiso 1 1 calc R
C26 C 0.0406(10) 0.8241(11) 0.0356(9) 0.068(8) Uani 1 1 d .
H26A H 0.0058 0.8168 0.0401 0.102 Uiso 1 1 calc R
H26B H 0.0385 0.8113 0.0087 0.102 Uiso 1 1 calc R
H26C H 0.0491 0.8670 0.0386 0.102 Uiso 1 1 calc R
C27 C 0.0859(9) 0.7880(10) 0.0665(7) 0.048(6) Uani 1 1 d .
C28 C 0.1280(12) 0.8109(11) 0.0986(9) 0.071(5) Uani 1 1 d U
C29 C 0.1576(10) 0.7626(12) 0.1153(9) 0.076(4) Uani 1 1 d DU
C30 C 0.2196(11) 0.756(3) 0.1402(16) 0.077(5) Uani 0.45 1 d PDU
H30A H 0.2411 0.7499 0.1222 0.116 Uiso 0.45 1 d PR
H30B H 0.2322 0.7928 0.1558 0.116 Uiso 0.45 1 d PR
H30C H 0.2239 0.7220 0.1582 0.116 Uiso 0.45 1 d PR
O10W O 0.4619(17) 0.798(2) 0.2318(17) 0.046(12) Uani 0.50 1 d P
C30A C 0.2038(18) 0.761(2) 0.1568(10) 0.077(5) Uani 0.55 1 d PDU
H30F H 0.1878 0.7668 0.1781 0.116 Uiso 0.55 1 d PR
H30D H 0.2220 0.7217 0.1601 0.116 Uiso 0.55 1 d PR
H30E H 0.2303 0.7925 0.1578 0.116 Uiso 0.55 1 d PR

loop_
_atom_site_aniso_label
_atom_site_aniso_U_11
_atom_site_aniso_U_22
_atom_site_aniso_U_33
_atom_site_aniso_U_23
_atom_site_aniso_U_13
_atom_site_aniso_U_12
W1 0.0382(5) 0.0352(5) 0.0523(6) -0.0005(4) 0.0136(4) 0.0027(4)
W2 0.0377(5) 0.0335(5) 0.0501(6) -0.0036(4) 0.0140(4) -0.0015(4)
W3 0.0397(5) 0.0340(4) 0.0475(5) -0.0049(4) 0.0158(4) -0.0009(4)
W4 0.0394(5) 0.0349(5) 0.0529(6) -0.0021(4) 0.0180(4) 0.0019(4)
W5 0.0330(4) 0.0354(5) 0.0474(5) 0.0022(4) 0.0110(4) 0.0024(4)
W6 0.0344(5) 0.0360(5) 0.0458(5) 0.0034(4) 0.0126(4) 0.0017(4)
W7 0.0343(5) 0.0361(5) 0.0489(6) 0.0013(4) 0.0137(4) 0.0017(4)
W8 0.0340(4) 0.0371(5) 0.0467(5) -0.0004(4) 0.0152(4) 0.0017(4)
W9 0.0350(4) 0.0357(5) 0.0419(5) -0.0022(4) 0.0128(4) -0.0007(4)
W10 0.0328(4) 0.0336(4) 0.0430(5) 0.0005(4) 0.0132(4) -0.0025(3)
W11 0.0338(4) 0.0374(5) 0.0442(5) 0.0013(4) 0.0124(4) 0.0008(4)
W12 0.0341(4) 0.0346(4) 0.0429(5) 0.0014(4) 0.0111(4) -0.0003(3)
W13 0.0361(5) 0.0369(5) 0.0400(5) 0.0004(4) 0.0122(4) 0.0004(4)
W14 0.0345(4) 0.0323(4) 0.0405(5) -0.0015(4) 0.0111(4) -0.0022(3)
W15 0.0353(4) 0.0342(4) 0.0421(5) -0.0003(4) 0.0119(4) -0.0016(4)
Ni1 0.0351(14) 0.0371(14) 0.0443(16) 0.0004(12) 0.0110(12) 0.0049(11)
Ni2 0.0481(17) 0.0347(15) 0.0474(18) -0.0005(12) 0.0120(14) 0.0003(12)
Ni3 0.0386(15) 0.0411(15) 0.0483(17) -0.0043(13) 0.0149(13) -0.0034(12)
P1 0.033(3) 0.032(3) 0.040(3) -0.002(2) 0.013(2) -0.001(2)
P2 0.034(3) 0.033(3) 0.043(3) 0.001(2) 0.017(2) 0.002(2)
P3 0.032(4) 0.040(4) 0.040(4) 0.000 0.008(3) 0.000
Na1 0.026(13) 0.058(14) 0.063(17) 0.006(11) 0.011(14) 0.006(13)
O1 0.029(7) 0.036(8) 0.059(10) 0.008(7) 0.010(7) 0.000(6)
O2 0.040(8) 0.037(8) 0.047(9) -0.001(7) 0.022(7) -0.006(6)
O2W 0.049(9) 0.039(9) 0.078(12) -0.008(8) 0.022(9) 0.005(7)
O3 0.039(8) 0.034(8) 0.056(10) 0.001(7) 0.017(7) 0.005(6)
O3W 0.043(9) 0.074(12) 0.099(15) -0.031(11) 0.031(10) -0.018(9)
O4 0.044(8) 0.023(7) 0.059(10) -0.005(6) 0.022(7) -0.008(6)
O4W 0.075(12) 0.068(12) 0.057(11) -0.007(9) 0.027(9) -0.025(10)
O5 0.046(8) 0.030(7) 0.036(8) 0.000(6) 0.016(7) 0.007(6)
O5W 0.028(8) 0.066(11) 0.060(11) 0.009(9) -0.003(7) 0.000(7)
O6 0.049(9) 0.047(9) 0.038(9) 0.011(7) 0.007(7) -0.015(7)
O6W 0.082(13) 0.074(12) 0.065(12) -0.003(10) 0.030(10) 0.011(10)
O7 0.037(8) 0.027(7) 0.051(9) 0.008(6) -0.002(7) -0.003(6)
O7W 0.051(11) 0.061(11) 0.109(16) -0.002(11) 0.023(10) -0.023(9)
O8 0.023(7) 0.050(8) 0.037(8) -0.007(7) 0.008(6) 0.000(6)
O8W 0.082(12) 0.040(9) 0.054(11) -0.003(8) 0.013(9) -0.012(8)
O9 0.020(6) 0.043(8) 0.037(8) -0.015(6) 0.002(6) -0.001(6)
O9W 0.089(13) 0.053(10) 0.052(11) 0.015(8) 0.037(10) 0.026(9)
O10 0.028(7) 0.035(7) 0.046(9) 0.004(6) 0.012(6) -0.008(6)
O11 0.041(8) 0.052(9) 0.052(9) -0.009(7) 0.033(7) -0.011(7)
O12 0.055(10) 0.033(8) 0.053(10) -0.009(7) 0.005(8) -0.001(7)
O13 0.038(8) 0.034(7) 0.043(8) -0.005(6) 0.015(7) 0.004(6)
O14 0.046(9) 0.063(10) 0.036(8) -0.012(7) 0.022(7) 0.001(7)
O15 0.032(8) 0.049(9) 0.042(9) 0.000(7) 0.007(7) 0.003(6)
O16 0.028(7) 0.046(9) 0.065(10) -0.004(7) 0.030(7) -0.009(6)
O17 0.036(8) 0.032(7) 0.047(9) 0.009(6) 0.019(7) 0.003(6)
O18 0.029(7) 0.037(8) 0.049(9) -0.001(7) 0.016(7) -0.005(6)
O19 0.045(8) 0.027(7) 0.034(8) 0.000(6) 0.011(6) 0.012(6)
O20 0.027(7) 0.058(9) 0.029(8) -0.006(7) 0.005(6) -0.005(6)
O21 0.036(8) 0.033(7) 0.047(9) -0.009(6) 0.012(7) -0.001(6)
O22 0.034(7) 0.036(7) 0.036(8) -0.004(6) 0.008(6) 0.002(6)
O23 0.033(8) 0.029(7) 0.071(11) -0.015(7) 0.010(7) 0.000(6)
O24 0.027(7) 0.022(7) 0.069(11) 0.018(7) 0.001(7) 0.006(6)
O25 0.031(7) 0.039(8) 0.041(8) 0.002(6) 0.008(6) -0.002(6)
O26 0.057(9) 0.037(8) 0.041(9) 0.011(7) 0.009(7) 0.008(7)
O27 0.035(8) 0.025(7) 0.057(10) 0.006(6) 0.013(7) 0.007(6)
O28 0.041(8) 0.046(9) 0.055(10) -0.022(7) 0.014(7) 0.008(7)
O29 0.020(6) 0.040(8) 0.046(9) 0.000(6) 0.012(6) -0.007(6)
O30 0.032(8) 0.057(10) 0.059(10) -0.001(8) 0.012(7) 0.001(7)
O31 0.039(8) 0.056(10) 0.060(10) 0.017(8) 0.015(8) 0.005(7)
O32 0.028(7) 0.055(9) 0.039(8) -0.007(7) 0.016(6) -0.003(6)
O33 0.038(8) 0.038(8) 0.053(9) 0.001(7) 0.020(7) 0.011(6)
O34 0.041(8) 0.057(10) 0.050(10) 0.000(8) 0.011(7) 0.018(7)
O35 0.037(7) 0.030(7) 0.036(8) 0.000(6) 0.007(6) 0.009(6)
O36 0.041(8) 0.039(8) 0.047(9) -0.001(7) 0.017(7) 0.005(6)
O37 0.028(7) 0.037(8) 0.096(13) 0.008(8) 0.028(8) -0.002(6)
O38 0.027(7) 0.031(7) 0.060(10) -0.002(7) 0.019(7) 0.001(6)
O39 0.032(7) 0.032(7) 0.049(9) 0.015(6) 0.009(7) -0.003(6)
O40 0.038(8) 0.038(8) 0.050(9) 0.008(7) 0.029(7) 0.001(6)
O41 0.035(7) 0.036(7) 0.038(8) -0.005(6) 0.009(6) -0.005(6)
O42 0.019(7) 0.046(8) 0.042(9) 0.002(7) 0.003(6) -0.001(6)
O43 0.042(8) 0.031(7) 0.064(10) 0.009(7) 0.022(8) 0.003(6)
O44 0.053(9) 0.034(8) 0.052(10) -0.001(7) 0.020(8) -0.005(7)
O45 0.045(8) 0.031(7) 0.047(9) -0.015(6) 0.013(7) 0.000(6)
O46 0.047(9) 0.031(8) 0.045(9) 0.005(6) 0.015(7) 0.005(6)
O47 0.041(8) 0.039(8) 0.064(10) -0.003(7) 0.027(8) 0.004(7)
O48 0.073(11) 0.031(8) 0.062(11) 0.000(7) 0.031(9) -0.009(7)
O49 0.034(7) 0.030(7) 0.063(10) -0.011(7) 0.031(7) -0.005(6)
O50 0.050(9) 0.044(9) 0.050(10) 0.006(7) 0.018(8) 0.006(7)
O51 0.047(8) 0.028(7) 0.048(9) -0.004(6) 0.009(7) 0.003(6)
O52 0.039(8) 0.051(9) 0.061(10) -0.011(8) 0.017(8) -0.011(7)
O53 0.058(9) 0.033(8) 0.042(9) 0.003(6) 0.021(7) 0.010(7)
O54 0.052(9) 0.041(9) 0.063(11) -0.005(8) 0.015(8) 0.001(7)
O55 0.039(8) 0.038(8) 0.057(10) -0.003(7) 0.016(7) 0.014(6)
N1 0.041(11) 0.048(11) 0.042(11) -0.005(9) 0.005(9) 0.003(9)
N2 0.050(12) 0.043(11) 0.066(14) 0.008(10) 0.026(11) -0.014(9)
N3 0.029(9) 0.050(11) 0.060(13) -0.015(9) 0.017(9) -0.017(8)
N4 0.078(14) 0.029(10) 0.071(14) -0.016(9) 0.040(12) -0.009(9)
N5 0.060(13) 0.051(12) 0.050(13) -0.005(10) 0.021(10) -0.006(10)
N6 0.052(12) 0.049(12) 0.057(13) -0.008(10) 0.013(10) 0.006(10)
N7 0.041(11) 0.071(14) 0.034(11) 0.012(10) -0.006(9) 0.006(10)
N8 0.031(9) 0.054(11) 0.044(11) 0.002(9) 0.014(9) 0.013(8)
N9 0.046(11) 0.041(11) 0.069(14) -0.016(10) 0.022(10) -0.007(9)
N10 0.037(10) 0.032(10) 0.066(13) -0.010(9) 0.030(9) 0.001(8)
N11 0.078(9) 0.042(7) 0.085(10) -0.001(7) -0.013(7) 0.008(6)
N12 0.072(9) 0.041(7) 0.081(10) -0.001(7) -0.009(7) 0.007(7)
C1 0.065(18) 0.068(18) 0.09(2) -0.007(16) 0.022(16) -0.008(15)
C2 0.047(14) 0.034(12) 0.081(19) 0.000(12) 0.036(14) -0.001(10)
C3 0.036(12) 0.039(12) 0.049(14) -0.004(10) 0.011(10) 0.009(10)
C4 0.074(17) 0.035(12) 0.045(14) -0.019(10) 0.025(13) -0.016(12)
C5 0.057(15) 0.032(12) 0.10(2) -0.001(13) 0.038(15) -0.004(11)
C6 0.071(18) 0.036(13) 0.10(2) -0.008(14) 0.013(16) -0.015(13)
C7 0.056(15) 0.039(13) 0.055(16) -0.006(11) -0.013(12) 0.017(11)
C8 0.044(13) 0.053(14) 0.044(13) 0.006(11) 0.017(11) 0.005(11)
C9 0.037(11) 0.040(12) 0.045(13) -0.014(10) 0.018(10) 0.003(9)
C10 0.066(17) 0.063(17) 0.08(2) -0.032(15) 0.042(16) -0.031(14)
C11 0.057(16) 0.065(17) 0.061(17) -0.008(13) 0.010(13) -0.027(13)
C12 0.035(12) 0.064(15) 0.041(13) -0.005(12) 0.019(10) 0.014(11)
C13 0.040(13) 0.054(15) 0.063(17) 0.005(13) 0.007(12) -0.007(11)
C14 0.054(14) 0.043(13) 0.048(15) -0.007(11) 0.020(11) -0.001(11)
C15 0.10(2) 0.049(15) 0.058(17) 0.010(13) 0.021(15) -0.040(15)
C16 0.039(14) 0.09(2) 0.07(2) 0.009(16) 0.007(13) 0.014(13)
C17 0.044(13) 0.062(15) 0.035(13) -0.011(11) 0.003(11) 0.018(11)
C18 0.040(13) 0.058(14) 0.048(14) -0.005(11) 0.022(11) 0.008(11)
C19 0.047(14) 0.059(15) 0.036(13) 0.012(11) 0.006(11) 0.015(11)
C20 0.038(14) 0.075(19) 0.11(2) 0.010(18) 0.018(15) 0.004(13)
C21 0.073(19) 0.060(17) 0.09(2) -0.030(16) 0.027(16) 0.005(14)
C22 0.032(11) 0.045(13) 0.057(15) 0.002(11) 0.013(10) 0.009(10)
C23 0.043(13) 0.043(13) 0.063(16) -0.012(11) 0.019(12) -0.005(10)
C24 0.057(16) 0.08(2) 0.10(2) -0.051(18) 0.054(16) -0.044(15)
C25 0.09(3) 0.10(3) 0.27(6) -0.09(3) 0.10(3) -0.05(2)
C26 0.050(15) 0.033(13) 0.10(2) -0.002(14) -0.003(15) -0.005(11)
C27 0.037(12) 0.052(14) 0.056(15) 0.001(12) 0.018(11) -0.009(10)
C28 0.075(9) 0.036(7) 0.079(11) -0.004(7) -0.010(8) 0.006(7)
C29 0.078(9) 0.041(6) 0.083(10) -0.003(7) -0.014(7) 0.005(6)
C30 0.079(10) 0.042(7) 0.083(11) -0.002(8) -0.014(8) 0.006(8)
O10W 0.05(3) 0.038(19) 0.06(3) 0.002(19) 0.03(3) 0.00(2)
C30A 0.079(10) 0.042(7) 0.084(11) -0.002(8) -0.014(8) 0.006(7)

loop_
_atom_type_symbol
_atom_type_description
_atom_type_scat_dispersion_real
_atom_type_scat_dispersion_imag
_atom_type_scat_source
C C 0.0033 0.0016 'International Tables Vol C Tables 4.2.6.8 and 6.1.1.4'
H H 0.0000 0.0000 'International Tables Vol C Tables 4.2.6.8 and 6.1.1.4'
N N 0.0061 0.0033 'International Tables Vol C Tables 4.2.6.8 and 6.1.1.4'
Na Na 0.0362 0.0249 'International Tables Vol C Tables 4.2.6.8 and 6.1.1.4'
Ni Ni 0.3393 1.1124 'International Tables Vol C Tables 4.2.6.8 and 6.1.1.4'
O O 0.0106 0.0060 'International Tables Vol C Tables 4.2.6.8 and 6.1.1.4'
P P 0.1023 0.0942 'International Tables Vol C Tables 4.2.6.8 and 6.1.1.4'
W W -0.8490 6.8722 'International Tables Vol C Tables 4.2.6.8 and 6.1.1.4'

loop_
_geom_angle_atom_site_label_1
_geom_angle_atom_site_label_2
_geom_angle_atom_site_label_3
_geom_angle
_geom_angle_site_symmetry_1
_geom_angle_site_symmetry_3
O54 W1 O55 101.2(7) . .
O54 W1 O45 102.8(7) . .
O55 W1 O45 89.4(7) . .
O54 W1 O53 99.5(7) . .
O55 W1 O53 97.8(6) . .
O45 W1 O53 154.8(6) . .
O54 W1 O47 92.8(7) . .
O55 W1 O47 164.5(6) . .
O45 W1 O47 80.9(6) . .
O53 W1 O47 86.4(6) . .
O54 W1 O46 171.1(7) . .
O55 W1 O46 85.5(6) . .
O45 W1 O46 83.0(5) . .
O53 W1 O46 73.6(5) . .
O47 W1 O46 81.4(5) . .
O52 W2 O51 102.0(7) . .
O52 W2 O44 99.8(7) . 2_655
O51 W2 O44 95.3(6) . 2_655
O52 W2 O53 99.4(7) . .
O51 W2 O53 94.5(6) . .
O44 W2 O53 156.1(6) 2_655 .
O52 W2 O55 91.5(7) . 2_655
O51 W2 O55 166.5(6) . 2_655
O44 W2 O55 82.0(6) 2_655 2_655
O53 W2 O55 83.3(6) . 2_655
O52 W2 O46 166.8(6) . .
O51 W2 O46 89.5(6) . .
O44 W2 O46 85.5(6) 2_655 .
O53 W2 O46 72.9(5) . .
O55 W2 O46 77.2(5) 2_655 .
O50 W3 O38 100.5(7) . .
O50 W3 O27 103.8(6) . 2_655
O38 W3 O27 89.8(6) . 2_655
O50 W3 O49 96.5(6) . .
O38 W3 O49 96.2(5) . .
O27 W3 O49 157.5(6) 2_655 .
O50 W3 O51 94.6(6) . .
O38 W3 O51 164.4(6) . .
O27 W3 O51 83.0(6) 2_655 .
O49 W3 O51 85.6(6) . .
O50 W3 O40 169.9(6) . .
O38 W3 O40 83.8(6) . .
O27 W3 O40 85.3(5) 2_655 .
O49 W3 O40 73.8(5) . .
O51 W3 O40 81.9(5) . .
O48 W4 O47 101.4(6) . .
O48 W4 O41 101.3(7) . .
O47 W4 O41 97.2(6) . .
O48 W4 O49 96.4(7) . .
O47 W4 O49 93.2(6) . .
O41 W4 O49 157.2(6) . .
O48 W4 O39 90.7(6) . .
O47 W4 O39 167.7(6) . .
O41 W4 O39 82.1(6) . .
O49 W4 O39 83.4(5) . .
O48 W4 O40 166.0(7) . .
O47 W4 O40 88.9(5) . .
O41 W4 O40 86.6(5) . .
O49 W4 O40 73.3(5) . .
O39 W4 O40 78.9(5) . .
O43 W5 O31 98.9(6) . .
O43 W5 O28 99.8(7) . .
O31 W5 O28 90.5(7) . .
O43 W5 O45 93.3(6) . .
O31 W5 O45 94.1(7) . .
O28 W5 O45 165.3(6) . .
O43 W5 O44 93.6(6) . .
O31 W5 O44 167.4(6) . .
O28 W5 O44 85.8(6) . .
O45 W5 O44 86.7(6) . .
O43 W5 O42 176.4(6) . .
O31 W5 O42 83.5(6) . .
O28 W5 O42 82.8(6) . .
O45 W5 O42 83.8(6) . .
O44 W5 O42 84.1(6) . .
O43 W5 Na1 137.1(6) . .
O31 W5 Na1 53.0(7) . .
O28 W5 Na1 55.4(8) . .
O45 W5 Na1 117.6(7) . .
O44 W5 Na1 115.7(6) . .
O42 W5 Na1 46.5(6) . .
O26 W6 O28 100.4(7) . .
O26 W6 O24 97.6(6) . .
O28 W6 O24 92.5(7) . .
O26 W6 O27 97.8(6) . .
O28 W6 O27 91.2(6) . .
O24 W6 O27 163.3(5) . .
O26 W6 O25 96.2(6) . .
O28 W6 O25 163.4(6) . .
O24 W6 O25 85.9(6) . .
O27 W6 O25 85.9(6) . .
O26 W6 O29 177.3(6) . .
O28 W6 O29 82.2(6) . .
O24 W6 O29 81.5(5) . .
O27 W6 O29 82.9(5) . .
O25 W6 O29 81.2(5) . .
O26 W6 Na1 136.0(6) . .
O28 W6 Na1 55.2(7) . .
O24 W6 Na1 54.0(7) . .
O27 W6 Na1 116.6(7) . .
O25 W6 Na1 112.0(6) . .
O29 W6 Na1 45.1(5) . .
O30 W7 O23 100.9(7) . .
O30 W7 O31 97.7(7) . .
O23 W7 O31 91.8(7) . .
O30 W7 O33 97.9(7) . .
O23 W7 O33 92.0(6) . .
O31 W7 O33 162.8(6) . .
O30 W7 O41 94.8(6) . .
O23 W7 O41 164.2(6) . .
O31 W7 O41 85.2(6) . .
O33 W7 O41 86.5(6) . .
O30 W7 O32 176.2(6) . .
O23 W7 O32 82.4(6) . .
O31 W7 O32 80.2(6) . .
O33 W7 O32 83.7(5) . .
O41 W7 O32 81.9(5) . .
O30 W7 Na1 135.4(7) . .
O23 W7 Na1 53.7(7) . .
O31 W7 Na1 53.9(7) . .
O33 W7 Na1 116.8(6) . .
O41 W7 Na1 113.3(6) . .
O32 W7 Na1 45.5(6) . .
O34 W8 O39 100.1(7) . .
O34 W8 O33 101.7(7) . .
O39 W8 O33 90.3(6) . .
O34 W8 O36 101.6(7) . .
O39 W8 O36 96.9(6) . .
O33 W8 O36 154.0(6) . .
O34 W8 O22 94.1(6) . .
O39 W8 O22 165.3(6) . .
O33 W8 O22 82.8(6) . .
O36 W8 O22 84.2(5) . .
O34 W8 O35 171.3(6) . .
O39 W8 O35 85.8(5) . .
O33 W8 O35 84.6(5) . .
O36 W8 O35 71.2(5) . .
O22 W8 O35 80.7(5) . .
O37 W9 O21 101.6(7) . .
O37 W9 O25 102.0(6) . 2_655
O21 W9 O25 95.7(6) . 2_655
O37 W9 O36 95.5(6) . .
O21 W9 O36 95.9(6) . .
O25 W9 O36 156.7(6) 2_655 .
O37 W9 O38 89.0(6) . .
O21 W9 O38 169.4(6) . .
O25 W9 O38 81.3(5) 2_655 .
O36 W9 O38 83.7(5) . .
O37 W9 O35 163.7(6) . .
O21 W9 O35 91.6(6) . .
O25 W9 O35 86.0(6) 2_655 .
O36 W9 O35 73.4(5) . .
O38 W9 O35 78.1(5) . .
O19 W10 O22 102.1(6) . .
O19 W10 O17 102.1(6) . .
O22 W10 O17 94.2(6) . .
O19 W10 O20 96.5(6) . .
O22 W10 O20 96.8(6) . .
O17 W10 O20 155.9(5) . .
O19 W10 O7 89.3(5) . .
O22 W10 O7 168.6(6) . .
O17 W10 O7 81.9(5) . .
O20 W10 O7 83.2(5) . .
O19 W10 O18 164.8(5) . .
O22 W10 O18 90.4(5) . .
O17 W10 O18 85.4(5) . .
O20 W10 O18 73.2(5) . .
O7 W10 O18 78.6(5) . .
O15 W11 O14 100.2(7) . .
O15 W11 O8 95.7(6) . .
O14 W11 O8 92.0(6) . .
O15 W11 O17 94.0(6) . .
O14 W11 O17 165.8(6) . .
O8 W11 O17 86.9(5) . .
O15 W11 O23 98.3(6) . .
O14 W11 O23 90.1(7) . .
O8 W11 O23 165.2(6) . .
O17 W11 O23 87.5(6) . .
O15 W11 O16 176.4(6) . .
O14 W11 O16 83.4(6) . .
O8 W11 O16 84.1(5) . .
O17 W11 O16 82.4(5) . .
O23 W11 O16 81.6(5) . .
O15 W11 Na1 136.5(6) . .
O14 W11 Na1 54.6(7) . .
O8 W11 Na1 117.6(6) . .
O17 W11 Na1 113.8(7) . .
O23 W11 Na1 53.1(6) . .
O16 W11 Na1 46.0(6) . .
O12 W12 O24 100.2(6) . .
O12 W12 O11 96.4(7) . .
O24 W12 O11 95.2(6) . .
O12 W12 O14 96.9(7) . .
O24 W12 O14 91.4(7) . .
O11 W12 O14 163.8(7) . .
O12 W12 O10 94.5(6) . .
O24 W12 O10 164.8(6) . .
O11 W12 O10 86.7(6) . .
O14 W12 O10 83.2(6) . .
O12 W12 O13 175.7(6) . .
O24 W12 O13 83.9(5) . .
O11 W12 O13 84.5(6) . .
O14 W12 O13 81.6(6) . .
O10 W12 O13 81.3(5) . .
O12 W12 Na1 135.5(6) . .
O24 W12 Na1 53.7(7) . .
O11 W12 Na1 119.0(6) . .
O14 W12 Na1 54.7(7) . .
O10 W12 Na1 112.4(6) . .
O13 W12 Na1 46.4(5) . .
O1 W13 O2 99.6(6) . .
O1 W13 O20 101.1(6) . 2_655
O2 W13 O20 97.0(6) . 2_655
O1 W13 O11 102.2(6) . .
O2 W13 O11 89.6(6) . .
O20 W13 O11 154.4(6) 2_655 .
O1 W13 O21 95.4(6) . 2_655
O2 W13 O21 163.6(6) . 2_655
O20 W13 O21 86.6(6) 2_655 2_655
O11 W13 O21 80.8(6) . 2_655
O1 W13 O18 170.5(5) . 2_655
O2 W13 O18 86.5(6) . 2_655
O20 W13 O18 70.7(5) 2_655 2_655
O11 W13 O18 85.1(5) . 2_655
O21 W13 O18 79.6(5) 2_655 2_655
O3 W14 O5 99.5(6) . .
O3 W14 O10 99.2(6) . .
O5 W14 O10 94.3(6) . .
O3 W14 O4 101.3(6) . .
O5 W14 O4 91.3(6) . .
O10 W14 O4 157.5(5) . .
O3 W14 O2 93.2(6) . .
O5 W14 O2 167.2(6) . .
O10 W14 O2 85.2(6) . .
O4 W14 O2 84.6(6) . .
O3 W14 O9 172.5(5) . .
O5 W14 O9 85.9(6) . .
O10 W14 O9 85.5(5) . .
O4 W14 O9 73.2(5) . .
O2 W14 O9 81.3(5) . .
O6 W15 O7 97.9(7) . .
O6 W15 O4 98.2(6) . 2_655
O7 W15 O4 95.8(6) . 2_655
O6 W15 O8 102.1(6) . .
O7 W15 O8 91.4(6) . .
O4 W15 O8 157.3(6) 2_655 .
O6 W15 O5 95.9(6) . .
O7 W15 O5 165.6(6) . .
O4 W15 O5 86.3(6) 2_655 .
O8 W15 O5 81.7(5) . .
O6 W15 O9 172.0(6) . 2_655
O7 W15 O9 86.2(5) . 2_655
O4 W15 O9 74.5(5) 2_655 2_655
O8 W15 O9 84.6(5) . 2_655
O5 W15 O9 80.6(5) . 2_655
N10 Ni1 O19 96.8(6) . 4
N10 Ni1 O43 88.4(6) . .
O19 Ni1 O43 171.1(6) 4 .
N10 Ni1 O5W 176.2(7) . .
O19 Ni1 O5W 86.9(6) 4 .
O43 Ni1 O5W 87.8(6) . .
N10 Ni1 N8 91.0(7) . .
O19 Ni1 N8 95.7(6) 4 .
O43 Ni1 N8 91.4(6) . .
O5W Ni1 N8 89.5(7) . .
N10 Ni1 O6W 90.4(7) . .
O19 Ni1 O6W 89.3(6) 4 .
O43 Ni1 O6W 83.4(7) . .
O5W Ni1 O6W 88.7(7) . .
N8 Ni1 O6W 174.6(7) . .
N12 Ni2 N2 96.7(9) 8_566 6_566
N12 Ni2 O7W 88.1(9) 8_566 .
N2 Ni2 O7W 174.6(8) 6_566 .
N12 Ni2 O9W 175.7(9) 8_566 .
N2 Ni2 O9W 87.6(7) 6_566 .
O7W Ni2 O9W 87.6(7) . .
N12 Ni2 O37 91.0(8) 8_566 .
N2 Ni2 O37 89.4(7) 6_566 .
O7W Ni2 O37 88.2(7) . .
O9W Ni2 O37 88.7(6) . .
N12 Ni2 O8W 91.0(8) 8_566 .
N2 Ni2 O8W 93.8(7) 6_566 .
O7W Ni2 O8W 88.5(7) . .
O9W Ni2 O8W 89.0(7) . .
O37 Ni2 O8W 176.0(6) . .
N3 Ni3 O3W 93.0(7) . .
N3 Ni3 N6 91.1(8) . 7_565
O3W Ni3 N6 91.7(8) . 7_565
N3 Ni3 O3 94.4(6) . .
O3W Ni3 O3 171.1(7) . .
N6 Ni3 O3 93.0(7) 7_565 .
N3 Ni3 O4W 85.9(8) . .
O3W Ni3 O4W 89.4(7) . .
N6 Ni3 O4W 176.9(7) 7_565 .
O3 Ni3 O4W 86.3(6) . .
N3 Ni3 O2W 176.1(7) . .
O3W Ni3 O2W 83.9(6) . .
N6 Ni3 O2W 91.3(7) 7_565 .
O3 Ni3 O2W 88.5(6) . .
O4W Ni3 O2W 91.8(7) . .
O13 P1 O16 112.0(8) 2_655 .
O13 P1 O9 110.4(7) 2_655 2_655
O16 P1 O9 107.7(8) . 2_655
O13 P1 O18 109.4(8) 2_655 .
O16 P1 O18 110.2(8) . .
O9 P1 O18 107.1(7) 2_655 .
O29 P2 O32 112.5(8) 2_655 .
O29 P2 O35 109.2(8) 2_655 .
O32 P2 O35 108.9(8) . .
O29 P2 O40 108.3(7) 2_655 .
O32 P2 O40 110.0(8) . .
O35 P2 O40 107.9(7) . .
O46 P3 O46 106.2(11) 2_655 .
O46 P3 O42 110.0(7) 2_655 .
O46 P3 O42 110.4(7) . .
O46 P3 O42 110.4(7) 2_655 2_655
O46 P3 O42 110.0(7) . 2_655
O42 P3 O42 109.8(11) . 2_655
O10W Na1 O10W 6(8) . 2_655
O10W Na1 O32 87(8) . .
O10W Na1 O32 81.2(10) 2_655 .
O10W Na1 O29 78(8) . .
O10W Na1 O29 83.9(12) 2_655 .
O32 Na1 O29 140.2(15) . .
O10W Na1 O16 85(7) . .
O10W Na1 O16 81.6(15) 2_655 .
O32 Na1 O16 72.5(10) . .
O29 Na1 O16 140.9(14) . .
O10W Na1 O42 83(7) . .
O10W Na1 O42 82.7(18) 2_655 .
O32 Na1 O42 71.3(10) . .
O29 Na1 O42 70.4(9) . .
O16 Na1 O42 142.2(16) . .
O10W Na1 O13 79(7) . .
O10W Na1 O13 83.4(15) 2_655 .
O32 Na1 O13 141.3(15) . .
O29 Na1 O13 72.0(10) . .
O16 Na1 O13 70.3(9) . .
O42 Na1 O13 141.0(14) . .
O10W Na1 O31 133(8) . .
O10W Na1 O31 128.7(19) 2_655 .
O32 Na1 O31 57.8(8) . .
O29 Na1 O31 107.5(12) . .
O16 Na1 O31 109.9(11) . .
O42 Na1 O31 57.1(7) . .
O13 Na1 O31 148.0(12) . .
O10W Na1 O23 134(8) . .
O10W Na1 O23 128.2(11) 2_655 .
O32 Na1 O23 58.0(8) . .
O29 Na1 O23 147.9(12) . .
O16 Na1 O23 57.9(8) . .
O42 Na1 O23 109.0(11) . .
O13 Na1 O23 108.3(11) . .
O31 Na1 O23 54.7(6) . .
O10W Na1 O24 125(8) . .
O10W Na1 O24 130.9(11) 2_655 .
O32 Na1 O24 147.9(9) . .
O29 Na1 O24 57.8(8) . .
O16 Na1 O24 108.2(12) . .
O42 Na1 O24 108.0(12) . .
O13 Na1 O24 57.8(8) . .
O31 Na1 O24 94.0(8) . .
O23 Na1 O24 94.3(8) . .
O10W Na1 O14 128(8) . .
O10W Na1 O14 129(2) 2_655 .
O32 Na1 O14 108.7(11) . .
O29 Na1 O14 109.3(13) . .
O16 Na1 O14 56.6(8) . .
O42 Na1 O14 148.4(10) . .
O13 Na1 O14 57.2(8) . .
O31 Na1 O14 95.2(8) . .
O23 Na1 O14 53.8(6) . .
O24 Na1 O14 54.6(7) . .
O10W Na1 O28 126(8) . .
O10W Na1 O28 129.5(19) 2_655 .
O32 Na1 O28 107.9(11) . .
O29 Na1 O28 57.0(8) . .
O16 Na1 O28 148.8(10) . .
O42 Na1 O28 56.3(7) . .
O13 Na1 O28 109.3(13) . .
O31 Na1 O28 53.2(6) . .
O23 Na1 O28 95.0(7) . .
O24 Na1 O28 54.5(7) . .
O14 Na1 O28 96.0(9) . .
W13 O2 W14 147.7(8) . .
W14 O3 Ni3 139.8(8) . .
W15 O4 W14 118.3(6) 2_655 .
W14 O5 W15 160.2(8) . .
W15 O7 W10 147.8(7) . .
W11 O8 W15 145.7(8) . .
P1 O9 W15 124.1(7) 2_655 2_655
P1 O9 W14 127.0(7) 2_655 .
W15 O9 W14 93.9(5) 2_655 .
W14 O10 W12 151.2(7) . .
W12 O11 W13 148.4(9) . .
P1 O13 W12 132.2(8) 2_655 .
P1 O13 Na1 131.0(9) 2_655 .
W12 O13 Na1 96.7(7) . .
W11 O14 W12 163.1(9) . .
W11 O14 Na1 95.5(9) . .
W12 O14 Na1 93.2(9) . .
P1 O16 W11 130.8(8) . .
P1 O16 Na1 131.6(9) . .
W11 O16 Na1 97.5(7) . .
W10 O17 W11 154.5(7) . .
P1 O18 W10 130.2(8) . .
P1 O18 W13 122.5(7) . 2_655
W10 O18 W13 94.8(5) . 2_655
W10 O19 Ni1 159.9(7) . 4_545
W13 O20 W10 121.2(7) 2_655 .
W9 O21 W13 162.2(8) . 2_655
W10 O22 W8 160.9(8) . .
W7 O23 W11 162.2(10) . .
W7 O23 Na1 96.1(9) . .
W11 O23 Na1 94.7(8) . .
W12 O24 W6 161.5(9) . .
W12 O24 Na1 95.7(8) . .
W6 O24 Na1 94.5(9) . .
W9 O25 W6 154.7(8) 2_655 .
W3 O27 W6 147.3(7) 2_655 .
W6 O28 W5 164.5(9) . .
W6 O28 Na1 94.1(9) . .
W5 O28 Na1 93.3(9) . .
P2 O29 W6 131.6(8) 2_655 .
P2 O29 Na1 130.7(9) 2_655 .
W6 O29 Na1 97.7(7) . .
W5 O31 W7 161.7(10) . .
W5 O31 Na1 96.7(9) . .
W7 O31 Na1 94.1(9) . .
P2 O32 W7 131.5(7) . .
P2 O32 Na1 131.8(9) . .
W7 O32 Na1 96.6(7) . .
W8 O33 W7 147.6(8) . .
P2 O35 W9 129.3(8) . .
P2 O35 W8 122.3(7) . .
W9 O35 W8 94.1(5) . .
W8 O36 W9 121.2(7) . .
W9 O37 Ni2 155.3(8) . .
W3 O38 W9 150.8(7) . .
W8 O39 W4 149.0(8) . .
P2 O40 W4 128.2(8) . .
P2 O40 W3 123.9(8) . .
W4 O40 W3 94.8(5) . .
W4 O41 W7 153.3(8) . .
P3 O42 W5 130.0(8) . .
P3 O42 Na1 132.6(9) . .
W5 O42 Na1 97.4(7) . .
W5 O43 Ni1 154.0(9) . .
W2 O44 W5 151.8(9) 2_655 .
W1 O45 W5 147.9(8) . .
P3 O46 W1 124.8(8) . .
P3 O46 W2 130.2(8) . .
W1 O46 W2 93.2(5) . .
W4 O47 W1 159.6(9) . .
W3 O49 W4 118.0(6) . .
W2 O51 W3 159.2(8) . .
W1 O53 W2 120.1(7) . .
W1 O55 W2 149.8(8) . 2_655
C2 N1 N2 113(2) . .
C2 N1 H1 123.3 . .
N2 N1 H1 123.3 . .
C4 N2 N1 102(2) . .
C4 N2 Ni2 138.4(18) . 6_565
N1 N2 Ni2 119.5(15) . 6_565
C9 N3 N4 103.6(17) . .
C9 N3 Ni3 133.1(15) . .
N4 N3 Ni3 122.8(13) . .
C7 N4 N3 112(2) . .
C7 N4 H4 124.2 . .
N3 N4 H4 124.2 . .
C14 N5 N6 114(2) . .
C14 N5 H5 123.0 . .
N6 N5 H5 123.0 . .
C12 N6 N5 104(2) . .
C12 N6 Ni3 133.4(17) . 7_565
N5 N6 Ni3 119.8(15) . 7_565
C19 N7 N8 114.1(18) . .
C19 N7 H7 123.0 . .
N8 N7 H7 123.0 . .
C17 N8 N7 104.6(18) . .
C17 N8 Ni1 133.5(16) . .
N7 N8 Ni1 117.5(13) . .
C24 N9 N10 111.3(19) . .
C24 N9 H9 124.4 . .
N10 N9 H9 124.4 . .
C22 N10 N9 105.2(17) . .
C22 N10 Ni1 134.6(14) . .
N9 N10 Ni1 119.7(12) . .
C29 N11 N12 113(2) . .
C29 N11 H11 123.7 . .
N12 N11 H11 123.7 . .
C27 N12 N11 102(2) . .
C27 N12 Ni2 134.9(18) . 8_465
N11 N12 Ni2 119.8(16) . 8_465
C2 C1 H1A 109.5 . .
C2 C1 H1B 109.5 . .
H1A C1 H1B 109.5 . .
C2 C1 H1C 109.5 . .
H1A C1 H1C 109.5 . .
H1B C1 H1C 109.5 . .
N1 C2 C3 107(2) . .
N1 C2 C1 120(2) . .
C3 C2 C1 133(2) . .
C2 C3 C4 106(2) . .
C2 C3 C8 129(2) . .
C4 C3 C8 126(2) . .
N2 C4 C3 112(2) . .
N2 C4 C5 121(2) . .
C3 C4 C5 127(2) . .
C4 C5 H5A 109.5 . .
C4 C5 H5B 109.5 . .
H5A C5 H5B 109.5 . .
C4 C5 H5C 109.5 . .
H5A C5 H5C 109.5 . .
H5B C5 H5C 109.5 . .
C7 C6 H6A 109.5 . .
C7 C6 H6B 109.5 . .
H6A C6 H6B 109.5 . .
C7 C6 H6C 109.5 . .
H6A C6 H6C 109.5 . .
H6B C6 H6C 109.5 . .
C8 C7 N4 108(2) . .
C8 C7 C6 135(2) . .
N4 C7 C6 117(3) . .
C7 C8 C9 106(2) . .
C7 C8 C3 129(2) . .
C9 C8 C3 125(2) . .
N3 C9 C8 110.7(19) . .
N3 C9 C10 121.8(19) . .
C8 C9 C10 127.2(19) . .
C9 C10 H10A 109.5 . .
C9 C10 H10B 109.5 . .
H10A C10 H10B 109.5 . .
C9 C10 H10C 109.5 . .
H10A C10 H10C 109.5 . .
H10B C10 H10C 109.5 . .
C12 C11 H11A 109.5 . .
C12 C11 H11B 109.5 . .
H11A C11 H11B 109.5 . .
C12 C11 H11C 109.5 . .
H11A C11 H11C 109.5 . .
H11B C11 H11C 109.5 . .
N6 C12 C13 111(2) . .
N6 C12 C11 125(2) . .
C13 C12 C11 124(2) . .
C12 C13 C14 107(2) . .
C12 C13 C18 127(2) . .
C14 C13 C18 126(2) . .
N5 C14 C13 104(2) . .
N5 C14 C15 125(2) . .
C13 C14 C15 131(2) . .
C14 C15 H15A 109.5 . .
C14 C15 H15B 109.5 . .
H15A C15 H15B 109.5 . .
C14 C15 H15C 109.5 . .
H15A C15 H15C 109.5 . .
H15B C15 H15C 109.5 . .
C17 C16 H16A 109.5 . .
C17 C16 H16B 109.5 . .
H16A C16 H16B 109.5 . .
C17 C16 H16C 109.5 . .
H16A C16 H16C 109.5 . .
H16B C16 H16C 109.5 . .
N8 C17 C18 111(2) . .
N8 C17 C16 123(2) . .
C18 C17 C16 126(2) . .
C19 C18 C17 104(2) . .
C19 C18 C13 127(2) . .
C17 C18 C13 129(2) . .
N7 C19 C18 107(2) . .
N7 C19 C20 125(2) . .
C18 C19 C20 128(2) . .
C19 C20 H20A 109.5 . .
C19 C20 H20B 109.5 . .
H20A C20 H20B 109.5 . .
C19 C20 H20C 109.5 . .
H20A C20 H20C 109.5 . .
H20B C20 H20C 109.5 . .
C22 C21 H21A 109.5 . .
C22 C21 H21B 109.5 . .
H21A C21 H21B 109.5 . .
C22 C21 H21C 109.5 . .
H21A C21 H21C 109.5 . .
H21B C21 H21C 109.5 . .
N10 C22 C23 110.2(18) . .
N10 C22 C21 124(2) . .
C23 C22 C21 126(2) . .
C24 C23 C22 106(2) . .
C24 C23 C28 127(2) . .
C22 C23 C28 127(2) . .
N9 C24 C23 107(2) . .
N9 C24 C25 120(3) . .
C23 C24 C25 133(2) . .
C24 C25 H25A 109.5 . .
C24 C25 H25B 109.5 . .
H25A C25 H25B 109.5 . .
C24 C25 H25C 109.5 . .
H25A C25 H25C 109.5 . .
H25B C25 H25C 109.5 . .
C27 C26 H26A 109.5 . .
C27 C26 H26B 109.5 . .
H26A C26 H26B 109.5 . .
C27 C26 H26C 109.5 . .
H26A C26 H26C 109.5 . .
H26B C26 H26C 109.5 . .
N12 C27 C28 112(2) . .
N12 C27 C26 120(2) . .
C28 C27 C26 127(2) . .
C29 C28 C27 105(2) . .
C29 C28 C23 126(2) . .
C27 C28 C23 129(2) . .
N11 C29 C28 108(2) . .
N11 C29 C30A 125(3) . .
C28 C29 C30A 126(3) . .
N11 C29 C30 116(3) . .
C28 C29 C30 131(3) . .
C30A C29 C30 30.0(4) . .
C30A C30 C29 74.7(10) . .
C30A C30 H30A 175.2 . .
C29 C30 H30A 109.7 . .
C30A C30 H30B 69.7 . .
C29 C30 H30B 110.1 . .
H30A C30 H30B 109.5 . .
C30A C30 H30C 67.0 . .
C29 C30 H30C 108.6 . .
H30A C30 H30C 109.5 . .
H30B C30 H30C 109.5 . .
C30A C30 H30D 62.5 . .
C29 C30 H30D 106.1 . .
H30A C30 H30D 114.0 . .
H30B C30 H30D 107.4 . .
H30C C30 H30D 4.5 . .
C30A C30 H30E 64.2 . .
C29 C30 H30E 108.1 . .
H30A C30 H30E 114.9 . .
H30B C30 H30E 5.5 . .
H30C C30 H30E 105.8 . .
H30D C30 H30E 103.4 . .
Na1 O10W Na1 174(8) . 2_655
C30 C30A C29 75.3(10) . .
C30 C30A H30B 62.5 . .
C29 C30A H30B 107.1 . .
C30 C30A H30C 64.2 . .
C29 C30A H30C 107.6 . .
H30B C30A H30C 103.5 . .
C30 C30A H30F 175.3 . .
C29 C30A H30F 109.2 . .
H30B C30A H30F 114.0 . .
H30C C30A H30F 114.9 . .
C30 C30A H30D 69.7 . .
C29 C30A H30D 109.5 . .
H30B C30A H30D 107.4 . .
H30C C30A H30D 5.5 . .
H30F C30A H30D 109.5 . .
C30 C30A H30E 67.0 . .
C29 C30A H30E 109.7 . .
H30B C30A H30E 4.5 . .
H30C C30A H30E 105.9 . .
H30F C30A H30E 109.5 . .
H30D C30A H30E 109.5 . .

loop_
_geom_bond_atom_site_label_1
_geom_bond_atom_site_label_2
_geom_bond_distance
_geom_bond_site_symmetry_2
W1 O54 1.728(15) .
W1 O55 1.787(15) .
W1 O45 1.882(13) .
W1 O53 1.886(15) .
W1 O47 2.056(15) .
W1 O46 2.273(13) .
W2 O52 1.718(14) .
W2 O51 1.807(15) .
W2 O44 1.847(14) 2_655
W2 O53 1.928(14) .
W2 O55 2.119(14) 2_655
W2 O46 2.275(14) .
W3 O50 1.716(16) .
W3 O38 1.807(13) .
W3 O27 1.848(13) 2_655
W3 O49 1.924(13) .
W3 O51 2.040(14) .
W3 O40 2.258(15) .
W4 O48 1.680(16) .
W4 O47 1.792(15) .
W4 O41 1.862(13) .
W4 O49 1.956(15) .
W4 O39 2.127(12) .
W4 O40 2.258(13) .
W5 O43 1.753(14) .
W5 O31 1.850(15) .
W5 O28 1.893(13) .
W5 O45 1.917(13) .
W5 O44 1.976(14) .
W5 O42 2.162(12) .
W5 Na1 3.64(3) .
W6 O26 1.711(15) .
W6 O28 1.869(14) .
W6 O24 1.912(12) .
W6 O27 1.946(13) .
W6 O25 1.953(14) .
W6 O29 2.222(13) .
W6 Na1 3.65(4) .
W7 O30 1.743(14) .
W7 O23 1.829(13) .
W7 O31 1.917(15) .
W7 O33 1.923(14) .
W7 O41 1.955(13) .
W7 O32 2.233(13) .
W7 Na1 3.61(3) .
W8 O34 1.695(15) .
W8 O39 1.780(13) .
W8 O33 1.877(15) .
W8 O36 1.883(15) .
W8 O22 2.051(13) .
W8 O35 2.334(13) .
W9 O37 1.693(18) .
W9 O21 1.804(13) .
W9 O25 1.841(13) 2_655
W9 O36 1.931(14) .
W9 O38 2.079(13) .
W9 O35 2.204(13) .
W10 O19 1.760(14) .
W10 O22 1.798(13) .
W10 O17 1.873(14) .
W10 O20 1.917(13) .
W10 O7 2.136(14) .
W10 O18 2.189(12) .
W11 O15 1.738(13) .
W11 O14 1.830(14) .
W11 O8 1.897(14) .
W11 O17 1.945(14) .
W11 O23 1.949(13) .
W11 O16 2.190(13) .
W11 Na1 3.65(3) .
W12 O12 1.716(15) .
W12 O24 1.865(12) .
W12 O11 1.888(12) .
W12 O14 1.944(13) .
W12 O10 1.989(13) .
W12 O13 2.206(14) .
W12 Na1 3.65(4) .
W13 O1 1.717(15) .
W13 O2 1.840(13) .
W13 O20 1.889(12) 2_655
W13 O11 1.913(13) .
W13 O21 2.039(13) 2_655
W13 O18 2.314(14) 2_655
W14 O3 1.747(14) .
W14 O5 1.800(13) .
W14 O10 1.861(13) .
W14 O4 1.950(14) .
W14 O2 2.039(13) .
W14 O9 2.277(12) .
W15 O6 1.712(14) .
W15 O7 1.782(15) .
W15 O4 1.908(14) 2_655
W15 O8 1.927(14) .
W15 O5 2.031(13) .
W15 O9 2.254(12) 2_655
Ni1 N10 2.039(17) .
Ni1 O19 2.049(14) 4
Ni1 O43 2.050(14) .
Ni1 O5W 2.070(16) .
Ni1 N8 2.081(18) .
Ni1 O6W 2.131(19) .
Ni2 N12 2.04(2) 8_566
Ni2 N2 2.06(2) 6_566
Ni2 O7W 2.071(17) .
Ni2 O9W 2.079(16) .
Ni2 O37 2.086(18) .
Ni2 O8W 2.130(16) .
Ni3 N3 2.030(18) .
Ni3 O3W 2.040(16) .
Ni3 N6 2.06(2) 7_565
Ni3 O3 2.092(14) .
Ni3 O4W 2.117(18) .
Ni3 O2W 2.126(15) .
P1 O13 1.512(14) 2_655
P1 O16 1.535(16) .
P1 O9 1.566(15) 2_655
P1 O18 1.585(14) .
P2 O29 1.516(12) 2_655
P2 O32 1.518(15) .
P2 O35 1.563(14) .
P2 O40 1.569(14) .
P3 O46 1.518(15) 2_655
P3 O46 1.518(15) .
P3 O42 1.537(13) .
P3 O42 1.537(13) 2_655
Na1 O10W 0.63(4) .
Na1 O10W 2.58(6) 2_655
Na1 O32 2.59(4) .
Na1 O29 2.61(4) .
Na1 O16 2.65(4) .
Na1 O42 2.66(4) .
Na1 O13 2.66(4) .
Na1 O31 2.93(3) .
Na1 O23 2.93(3) .
Na1 O24 2.96(4) .
Na1 O14 2.99(3) .
Na1 O28 3.00(4) .
O4 W15 1.908(13) 2_655
O9 P1 1.566(15) 2_655
O9 W15 2.254(12) 2_655
O13 P1 1.512(14) 2_655
O18 W13 2.314(14) 2_655
O19 Ni1 2.049(14) 4_545
O20 W13 1.889(12) 2_655
O21 W13 2.039(13) 2_655
O25 W9 1.841(13) 2_655
O27 W3 1.848(13) 2_655
O29 P2 1.516(12) 2_655
O44 W2 1.847(14) 2_655
O55 W2 2.119(14) 2_655
N1 C2 1.32(3) .
N1 N2 1.34(3) .
N1 H1 0.8600 .
N2 C4 1.34(3) .
N2 Ni2 2.06(2) 6_565
N3 C9 1.35(3) .
N3 N4 1.37(2) .
N4 C7 1.36(3) .
N4 H4 0.8600 .
N5 C14 1.31(3) .
N5 N6 1.39(3) .
N5 H5 0.8600 .
N6 C12 1.30(3) .
N6 Ni3 2.06(2) 7_565
N7 C19 1.27(3) .
N7 N8 1.32(2) .
N7 H7 0.8600 .
N8 C17 1.28(3) .
N9 C24 1.32(3) .
N9 N10 1.36(2) .
N9 H9 0.8600 .
N10 C22 1.30(3) .
N11 C29 1.30(3) .
N11 N12 1.36(3) .
N11 H11 0.8600 .
N12 C27 1.32(3) .
N12 Ni2 2.04(2) 8_465
C1 C2 1.49(4) .
C1 H1A 0.9600 .
C1 H1B 0.9600 .
C1 H1C 0.9600 .
C2 C3 1.34(3) .
C3 C4 1.35(3) .
C3 C8 1.45(3) .
C4 C5 1.51(4) .
C5 H5A 0.9600 .
C5 H5B 0.9600 .
C5 H5C 0.9600 .
C6 C7 1.54(3) .
C6 H6A 0.9600 .
C6 H6B 0.9600 .
C6 H6C 0.9600 .
C7 C8 1.33(3) .
C8 C9 1.40(3) .
C9 C10 1.50(3) .
C10 H10A 0.9600 .
C10 H10B 0.9600 .
C10 H10C 0.9600 .
C11 C12 1.47(3) .
C11 H11A 0.9600 .
C11 H11B 0.9600 .
C11 H11C 0.9600 .
C12 C13 1.39(3) .
C13 C14 1.41(3) .
C13 C18 1.52(3) .
C14 C15 1.45(3) .
C15 H15A 0.9600 .
C15 H15B 0.9600 .
C15 H15C 0.9600 .
C16 C17 1.52(3) .
C16 H16A 0.9600 .
C16 H16B 0.9600 .
C16 H16C 0.9600 .
C17 C18 1.39(3) .
C18 C19 1.35(3) .
C19 C20 1.53(3) .
C20 H20A 0.9600 .
C20 H20B 0.9600 .
C20 H20C 0.9600 .
C21 C22 1.53(3) .
C21 H21A 0.9600 .
C21 H21B 0.9600 .
C21 H21C 0.9600 .
C22 C23 1.40(3) .
C23 C24 1.33(3) .
C23 C28 1.48(3) .
C24 C25 1.42(4) .
C25 H25A 0.9600 .
C25 H25B 0.9600 .
C25 H25C 0.9600 .
C26 C27 1.53(3) .
C26 H26A 0.9600 .
C26 H26B 0.9600 .
C26 H26C 0.9600 .
C27 C28 1.37(3) .
C28 C29 1.32(3) .
C29 C30A 1.549(10) .
C29 C30 1.552(10) .
C30 C30A 0.802(10) .
C30 H30A 0.9599 .
C30 H30B 0.9600 .
C30 H30C 0.9600 .
C30 H30D 1.0152 .
C30 H30E 0.9817 .
O10W Na1 2.58(6) 2_655
C30A H30B 1.0148 .
C30A H30C 0.9814 .
C30A H30F 0.9600 .
C30A H30D 0.9601 .
C30A H30E 0.9600 .

loop_
_platon_squeeze_void_nr
_platon_squeeze_void_average_x
_platon_squeeze_void_average_y
_platon_squeeze_void_average_z
_platon_squeeze_void_volume
_platon_squeeze_void_count_electrons
_platon_squeeze_void_content
1 0.000 0.000 0.000 74 33 ' '
2 0.750 0.250 0.000 278 121 ' '
3 0.250 0.250 0.500 278 121 ' '
4 1.000 0.000 0.500 74 33 ' '
5 0.750 -0.250 0.500 278 121 ' '
6 0.250 -0.250 1.000 278 121 ' '
7 1.000 0.228 0.750 361 193 ' '
8 0.662 0.125 0.167 9 4 ' '
9 0.338 0.125 0.333 9 4 ' '
10 0.074 0.163 0.031 15 7 ' '
11 0.925 0.163 0.469 15 6 ' '
12 0.500 0.272 0.250 360 193 ' '
13 0.573 0.341 0.529 16 8 ' '
14 0.427 0.341 0.970 16 7 ' '
15 0.165 0.377 0.667 9 4 ' '
16 0.835 0.377 0.833 8 4 ' '
17 0.501 0.502 0.000 73 32 ' '
18 0.499 0.502 0.500 72 32 ' '
19 0.500 0.728 0.750 361 193 ' '
20 0.162 0.625 0.167 9 4 ' '
21 0.838 0.625 0.333 9 4 ' '
22 0.574 0.663 0.031 15 7 ' '
23 0.426 0.663 0.469 15 6 ' '
24 0.000 0.772 0.250 360 193 ' '
25 0.074 0.837 0.531 15 8 ' '
26 0.926 0.837 0.969 14 6 ' '
27 0.665 0.877 0.667 9 4 ' '
28 0.335 0.877 0.833 8 4 ' '
